data_2009524
loop_
_publ_author_name
'Simard, M. G.'
'Wharf, I.'

_publ_section_title
;
 A Comparison of the Structures of Two Trimesityltin Iodide
 Solvates and Triphenyltin Iodide
;
_journal_issue 3
_journal_name_full 'Acta Crystallographica Section C'
_journal_page_first 397
_journal_page_last 403
_journal_paper_doi 10.1107/S0108270193008935
_journal_volume 50
_journal_year 1994
_chemical_formula_sum 'C21 H21 I O3 Sn'
_chemical_formula_weight 566.99
_symmetry_cell_setting monoclinic
_symmetry_space_group_name_Hall '-P 2ybc'
_symmetry_space_group_name_H-M 'P 21/c'
_cell_angle_alpha 90.
_cell_angle_beta 124.48(3)
_cell_angle_gamma 90.
_cell_formula_units_Z 4
_cell_length_a 9.805(6)
_cell_length_b 19.880(6)
_cell_length_c 13.353(3)
_cell_measurement_temperature 295
_cell_volume 2145.6(15)
_exptl_crystal_density_diffrn 1.755
_cod_original_formula_sum 'C21 H21 I1 O3 Sn1'
_cod_database_code 2009524

loop_
_atom_site_label
_atom_site_fract_x
_atom_site_fract_y
_atom_site_fract_z
? ? ? ?
